data_1513622
loop_
_publ_author_name
'Jiao, Yunzhe'
'Brennessel, William W.'
'Jones, William D.'

_publ_section_title
;
 Synthesis and energetics of Tp&#x2032;Rh[P(OMe)3](R)H: a systematic
 investigation of ligand effects on C--H activation at rhodium
;
_journal_issue 2
_journal_name_full 'Chemical Science'
_journal_page_first 804
_journal_paper_doi 10.1039/c3sc52748d
_journal_volume 5
_journal_year 2014
_chemical_formula_moiety 'C19 H34 B Cl N6 O3 P Rh'
_chemical_formula_sum 'C19 H34 B Cl N6 O3 P Rh'
_chemical_formula_weight 574.66
_chemical_name_common '3, jonyj11'
_chemical_name_systematic
; 
 ? 
;
_space_group_IT_number 14
_symmetry_cell_setting monoclinic
_symmetry_space_group_name_Hall '-P 2yn'
_symmetry_space_group_name_H-M 'P 1 21/n 1'
_atom_sites_solution_hydrogens geom
_atom_sites_solution_primary direct
_atom_sites_solution_secondary difmap
_audit_creation_method SHELXL-97
_cell_angle_alpha 90.00
_cell_angle_beta 105.977(1)
_cell_angle_gamma 90.00
_cell_formula_units_Z 8
_cell_length_a 19.0753(11)
_cell_length_b 8.1941(5)
_cell_length_c 33.2922(19)
_cell_measurement_reflns_used 3946
_cell_measurement_temperature 100.0(1)
_cell_measurement_theta_max 29.97
_cell_measurement_theta_min 2.55
_cell_volume 5002.7(5)
_computing_cell_refinement 'SAINT (Bruker, 2009)'
_computing_data_collection 'APEX2 (Bruker, 2010)'
_computing_data_reduction 'SAINT (Bruker, 2009)'
_computing_molecular_graphics 'SHELXTL (Sheldrick, 2008)'
_computing_publication_material 'SHELXTL (Sheldrick, 2008)'
_computing_structure_refinement 'SHELXL-97 (Sheldrick, 2008)'
_computing_structure_solution 'SHELXS-97 (Sheldrick, 2008)'
_diffrn_ambient_temperature 100.0(1)
_diffrn_measured_fraction_theta_full 0.999
_diffrn_measured_fraction_theta_max 0.999
_diffrn_measurement_device_type 'Bruker SMART APEX II CCD Platform'
_diffrn_measurement_method 'area detector, \w scans per \f'
_diffrn_radiation_monochromator graphite
_diffrn_radiation_source 'fine-focus sealed tube'
_diffrn_radiation_type MoK\a
_diffrn_radiation_wavelength 0.71073
_diffrn_reflns_av_R_equivalents 0.1261
_diffrn_reflns_av_sigmaI/netI 0.0846
_diffrn_reflns_limit_h_max 30
_diffrn_reflns_limit_h_min -30
_diffrn_reflns_limit_k_max 13
_diffrn_reflns_limit_k_min -13
_diffrn_reflns_limit_l_max 53
_diffrn_reflns_limit_l_min -53
_diffrn_reflns_number 138012
_diffrn_reflns_theta_full 34.97
_diffrn_reflns_theta_max 34.97
_diffrn_reflns_theta_min 1.93
_exptl_absorpt_coefficient_mu 0.886
_exptl_absorpt_correction_T_max 0.9166
_exptl_absorpt_correction_T_min 0.7895
_exptl_absorpt_correction_type multi-scan
_exptl_absorpt_process_details 'SADABS (Sheldrick, 2008)'
_exptl_crystal_colour yellow
_exptl_crystal_density_diffrn 1.526
_exptl_crystal_density_method 'not measured'
_exptl_crystal_description rod
_exptl_crystal_F_000 2368
_exptl_crystal_size_max 0.32
_exptl_crystal_size_mid 0.12
_exptl_crystal_size_min 0.08
_refine_diff_density_max 1.037
_refine_diff_density_min -1.172
_refine_diff_density_rms 0.147
_refine_ls_extinction_method none
_refine_ls_goodness_of_fit_ref 1.048
_refine_ls_hydrogen_treatment constr
_refine_ls_matrix_type full
_refine_ls_number_parameters 597
_refine_ls_number_reflns 21962
_refine_ls_number_restraints 0
_refine_ls_restrained_S_all 1.048
_refine_ls_R_factor_all 0.1015
_refine_ls_R_factor_gt 0.0614
_refine_ls_shift/su_max 0.004
_refine_ls_shift/su_mean 0.000
_refine_ls_structure_factor_coef Fsqd
_refine_ls_weighting_details 'calc w=1/[\s^2^(Fo^2^)+(0.0604P)^2^+0.6769P] where P=(Fo^2^+2Fc^2^)/3'
_refine_ls_weighting_scheme calc
_refine_ls_wR_factor_gt 0.1272
_refine_ls_wR_factor_ref 0.1446
_reflns_number_gt 14802
_reflns_number_total 21962
_reflns_threshold_expression >2sigma(I)
_cod_data_source_file c3sc52748d.txt
_cod_data_source_block 3
_cod_database_code 1513622

loop_
_symmetry_equiv_pos_as_xyz
'x, y, z'
'-x+1/2, y+1/2, -z+1/2'
'-x, -y, -z'
'x-1/2, -y-1/2, z-1/2'

loop_
_atom_site_label
_atom_site_type_symbol
_atom_site_fract_x
_atom_site_fract_y
_atom_site_fract_z
_atom_site_U_iso_or_equiv
_atom_site_adp_type
_atom_site_occupancy
_atom_site_symmetry_multiplicity
_atom_site_calc_flag
_atom_site_refinement_flags
Rh1 Rh 0.155683(12) 0.69526(3) 0.124193(7) 0.01574(5) Uani 1 1 d .
Cl1 Cl 0.06279(4) 0.49752(10) 0.10853(2) 0.02327(15) Uani 1 1 d .
P1 P 0.09894(5) 0.82202(10) 0.06621(3) 0.01999(15) Uani 1 1 d .
O1 O 0.07203(13) 0.6987(3) 0.02885(7) 0.0255(5) Uani 1 1 d .
O2 O 0.03079(13) 0.9354(3) 0.06517(7) 0.0263(5) Uani 1 1 d .
O3 O 0.14257(14) 0.9603(3) 0.04966(8) 0.0262(5) Uani 1 1 d .
N1 N 0.23342(15) 0.8765(3) 0.14116(8) 0.0214(5) Uani 1 1 d .
N2 N 0.30509(15) 0.8281(4) 0.15227(9) 0.0248(6) Uani 1 1 d .
N3 N 0.21548(14) 0.5728(3) 0.18012(8) 0.0186(5) Uani 1 1 d .
N4 N 0.28957(14) 0.5653(3) 0.18620(8) 0.0204(5) Uani 1 1 d .
N5 N 0.22640(14) 0.5472(3) 0.09396(8) 0.0195(5) Uani 1 1 d .
N6 N 0.30009(14) 0.5637(4) 0.11293(8) 0.0219(5) Uani 1 1 d .
C1 C 0.2327(2) 1.0406(4) 0.14519(11) 0.0284(7) Uani 1 1 d .
C2 C 0.3050(2) 1.0946(5) 0.15875(13) 0.0372(9) Uani 1 1 d .
H2A H 0.3208 1.2045 0.1640 0.045 Uiso 1 1 calc R
C3 C 0.3490(2) 0.9599(5) 0.16310(13) 0.0355(9) Uani 1 1 d .
C4 C 0.20114(17) 0.4894(4) 0.21168(10) 0.0215(6) Uani 1 1 d .
C5 C 0.26646(19) 0.4283(5) 0.23791(10) 0.0285(7) Uani 1 1 d .
H5A H 0.2720 0.3653 0.2625 0.034 Uiso 1 1 calc R
C6 C 0.32086(19) 0.4776(5) 0.22091(10) 0.0276(7) Uani 1 1 d .
C7 C 0.22003(19) 0.4453(4) 0.06186(10) 0.0232(6) Uani 1 1 d .
C8 C 0.2894(2) 0.3963(5) 0.06015(11) 0.0340(8) Uani 1 1 d .
H8A H 0.3003 0.3240 0.0404 0.041 Uiso 1 1 calc R
C9 C 0.3383(2) 0.4728(5) 0.09251(11) 0.0322(8) Uani 1 1 d .
C10 C 0.1673(2) 1.1476(4) 0.13795(12) 0.0329(8) Uani 1 1 d .
H10A H 0.1284 1.1045 0.1146 0.049 Uiso 1 1 calc R
H10B H 0.1800 1.2583 0.1313 0.049 Uiso 1 1 calc R
H10C H 0.1504 1.1505 0.1632 0.049 Uiso 1 1 calc R
C11 C 0.4304(2) 0.9472(6) 0.17822(18) 0.0548(13) Uani 1 1 d .
H11A H 0.4439 0.8757 0.2027 0.082 Uiso 1 1 calc R
H11B H 0.4513 1.0559 0.1858 0.082 Uiso 1 1 calc R
H11C H 0.4492 0.9016 0.1560 0.082 Uiso 1 1 calc R
C12 C 0.12671(18) 0.4691(5) 0.21771(11) 0.0283(7) Uani 1 1 d .
H12A H 0.0900 0.4756 0.1906 0.042 Uiso 1 1 calc R
H12B H 0.1180 0.5558 0.2360 0.042 Uiso 1 1 calc R
H12C H 0.1234 0.3626 0.2305 0.042 Uiso 1 1 calc R
C13 C 0.4010(2) 0.4466(6) 0.23551(12) 0.0393(10) Uani 1 1 d .
H13A H 0.4270 0.5508 0.2416 0.059 Uiso 1 1 calc R
H13B H 0.4166 0.3890 0.2137 0.059 Uiso 1 1 calc R
H13C H 0.4120 0.3797 0.2609 0.059 Uiso 1 1 calc R
C14 C 0.14938(19) 0.3873(4) 0.03380(10) 0.0243(6) Uani 1 1 d .
H14A H 0.1096 0.4172 0.0458 0.036 Uiso 1 1 calc R
H14B H 0.1508 0.2684 0.0309 0.036 Uiso 1 1 calc R
H14C H 0.1413 0.4382 0.0063 0.036 Uiso 1 1 calc R
C15 C 0.4195(2) 0.4618(8) 0.10602(15) 0.0591(16) Uani 1 1 d .
H15A H 0.4355 0.4225 0.1349 0.089 Uiso 1 1 calc R
H15B H 0.4404 0.5699 0.1043 0.089 Uiso 1 1 calc R
H15C H 0.4358 0.3857 0.0878 0.089 Uiso 1 1 calc R
C16 C 0.09541(17) 0.8173(4) 0.15831(10) 0.0224(6) Uani 1 1 d .
H16A H 0.1285 0.8624 0.1838 0.034 Uiso 1 1 calc R
H16B H 0.0615 0.7408 0.1658 0.034 Uiso 1 1 calc R
H16C H 0.0678 0.9061 0.1414 0.034 Uiso 1 1 calc R
C17 C 0.0390(2) 0.7533(5) -0.01375(10) 0.0317(8) Uani 1 1 d .
H17A H 0.0171 0.6599 -0.0311 0.048 Uiso 1 1 calc R
H17B H 0.0764 0.8025 -0.0250 0.048 Uiso 1 1 calc R
H17C H 0.0011 0.8344 -0.0138 0.048 Uiso 1 1 calc R
C18 C -0.0364(2) 0.8628(5) 0.06879(13) 0.0354(8) Uani 1 1 d .
H18A H -0.0617 0.9401 0.0824 0.053 Uiso 1 1 calc R
H18B H -0.0253 0.7630 0.0856 0.053 Uiso 1 1 calc R
H18C H -0.0675 0.8360 0.0409 0.053 Uiso 1 1 calc R
C19 C 0.2136(2) 0.9270(5) 0.04479(12) 0.0348(8) Uani 1 1 d .
H19A H 0.2123 0.9371 0.0153 0.052 Uiso 1 1 calc R
H19B H 0.2283 0.8160 0.0545 0.052 Uiso 1 1 calc R
H19C H 0.2488 1.0053 0.0613 0.052 Uiso 1 1 calc R
B1 B 0.3257(2) 0.6471(5) 0.15560(12) 0.0233(7) Uani 1 1 d .
H1 H 0.3798 0.6364 0.1665 0.028 Uiso 1 1 calc R
Rh2 Rh 0.672088(12) 0.01899(3) 0.110297(7) 0.01657(5) Uani 1 1 d .
Cl2 Cl 0.59154(5) 0.21917(11) 0.07334(3) 0.02783(17) Uani 1 1 d .
P2 P 0.65356(4) -0.11539(11) 0.05079(3) 0.02048(16) Uani 1 1 d .
O4 O 0.65603(14) -0.0229(3) 0.00941(7) 0.0294(5) Uani 1 1 d .
O5 O 0.58075(13) -0.2184(3) 0.03817(8) 0.0284(5) Uani 1 1 d .
O6 O 0.71200(14) -0.2547(3) 0.05081(8) 0.0281(5) Uani 1 1 d .
N7 N 0.73759(14) -0.1664(3) 0.14342(8) 0.0190(5) Uani 1 1 d .
N8 N 0.80647(14) -0.1239(3) 0.16660(8) 0.0196(5) Uani 1 1 d .
N9 N 0.69563(14) 0.1431(3) 0.16901(8) 0.0186(5) Uani 1 1 d .
N10 N 0.76773(14) 0.1405(3) 0.19217(8) 0.0182(5) Uani 1 1 d .
N11 N 0.76965(14) 0.1599(3) 0.10311(8) 0.0199(5) Uani 1 1 d .
N12 N 0.83141(14) 0.1421(3) 0.13601(8) 0.0208(5) Uani 1 1 d .
C20 C 0.7341(2) -0.3307(4) 0.14457(10) 0.0243(6) Uani 1 1 d .
C21 C 0.8011(2) -0.3915(4) 0.16763(11) 0.0292(7) Uani 1 1 d .
H21A H 0.8137 -0.5031 0.1729 0.035 Uiso 1 1 calc R
C22 C 0.84560(19) -0.2594(4) 0.18132(11) 0.0264(7) Uani 1 1 d .
C23 C 0.66002(18) 0.2346(4) 0.19039(10) 0.0228(6) Uani 1 1 d .
C24 C 0.70861(19) 0.2923(4) 0.22685(10) 0.0251(7) Uani 1 1 d .
H24A H 0.6974 0.3600 0.2474 0.030 Uiso 1 1 calc R
C25 C 0.77618(19) 0.2318(4) 0.22725(10) 0.0226(6) Uani 1 1 d .
C26 C 0.78831(19) 0.2648(4) 0.07648(10) 0.0226(6) Uani 1 1 d .
C27 C 0.8615(2) 0.3105(4) 0.09215(11) 0.0276(7) Uani 1 1 d .
H27A H 0.8883 0.3817 0.0793 0.033 Uiso 1 1 calc R
C28 C 0.88682(18) 0.2319(4) 0.12959(11) 0.0261(7) Uani 1 1 d .
C29 C 0.6684(2) -0.4316(5) 0.12579(11) 0.0327(8) Uani 1 1 d .
H29A H 0.6414 -0.3843 0.0989 0.049 Uiso 1 1 calc R
H29B H 0.6370 -0.4339 0.1447 0.049 Uiso 1 1 calc R
H29C H 0.6834 -0.5430 0.1214 0.049 Uiso 1 1 calc R
C30 C 0.9231(2) -0.2555(5) 0.20671(12) 0.0339(8) Uani 1 1 d .
H30A H 0.9520 -0.1933 0.1918 0.051 Uiso 1 1 calc R
H30B H 0.9419 -0.3672 0.2114 0.051 Uiso 1 1 calc R
H30C H 0.9264 -0.2034 0.2337 0.051 Uiso 1 1 calc R
C31 C 0.57992(19) 0.2664(5) 0.17544(12) 0.0297(7) Uani 1 1 d .
H31A H 0.5647 0.2688 0.1448 0.045 Uiso 1 1 calc R
H31B H 0.5689 0.3717 0.1863 0.045 Uiso 1 1 calc R
H31C H 0.5536 0.1795 0.1854 0.045 Uiso 1 1 calc R
C32 C 0.8467(2) 0.2578(5) 0.25914(12) 0.0349(8) Uani 1 1 d .
H32A H 0.8807 0.3133 0.2463 0.052 Uiso 1 1 calc R
H32B H 0.8672 0.1522 0.2703 0.052 Uiso 1 1 calc R
H32C H 0.8390 0.3252 0.2819 0.052 Uiso 1 1 calc R
C33 C 0.7358(2) 0.3252(4) 0.03725(11) 0.0285(7) Uani 1 1 d .
H33A H 0.7024 0.2369 0.0245 0.043 Uiso 1 1 calc R
H33B H 0.7628 0.3615 0.0177 0.043 Uiso 1 1 calc R
H33C H 0.7079 0.4168 0.0438 0.043 Uiso 1 1 calc R
C34 C 0.9608(2) 0.2355(5) 0.16009(13) 0.0365(9) Uani 1 1 d .
H34A H 0.9784 0.1236 0.1666 0.055 Uiso 1 1 calc R
H34B H 0.9580 0.2904 0.1858 0.055 Uiso 1 1 calc R
H34C H 0.9946 0.2950 0.1479 0.055 Uiso 1 1 calc R
C35 C 0.58042(17) -0.0918(4) 0.12327(10) 0.0220(6) Uani 1 1 d .
H35A H 0.5932 -0.1263 0.1526 0.033 Uiso 1 1 calc R
H35B H 0.5655 -0.1872 0.1052 0.033 Uiso 1 1 calc R
H35C H 0.5402 -0.0133 0.1181 0.033 Uiso 1 1 calc R
C36 C 0.5935(2) 0.0479(5) -0.02023(12) 0.0385(9) Uani 1 1 d .
H36A H 0.6042 0.0627 -0.0471 0.058 Uiso 1 1 calc R
H36B H 0.5823 0.1539 -0.0098 0.058 Uiso 1 1 calc R
H36C H 0.5515 -0.0249 -0.0238 0.058 Uiso 1 1 calc R
C37 C 0.5681(2) -0.3436(5) 0.00672(13) 0.0367(9) Uani 1 1 d .
H37A H 0.5178 -0.3362 -0.0110 0.055 Uiso 1 1 calc R
H37B H 0.5761 -0.4509 0.0202 0.055 Uiso 1 1 calc R
H37C H 0.6019 -0.3289 -0.0105 0.055 Uiso 1 1 calc R
C38 C 0.78885(19) -0.2170(5) 0.05994(12) 0.0296(7) Uani 1 1 d .
H38A H 0.8174 -0.3167 0.0686 0.044 Uiso 1 1 calc R
H38B H 0.8019 -0.1364 0.0825 0.044 Uiso 1 1 calc R
H38C H 0.7993 -0.1725 0.0349 0.044 Uiso 1 1 calc R
B2 B 0.82675(19) 0.0563(5) 0.17596(11) 0.0200(6) Uani 1 1 d .
H2 H 0.8749 0.0639 0.1976 0.024 Uiso 1 1 calc R

loop_
_atom_site_aniso_label
_atom_site_aniso_U_11
_atom_site_aniso_U_22
_atom_site_aniso_U_33
_atom_site_aniso_U_23
_atom_site_aniso_U_13
_atom_site_aniso_U_12
Rh1 0.01593(10) 0.01576(11) 0.01509(10) 0.00073(8) 0.00354(8) -0.00013(8)
Cl1 0.0228(3) 0.0249(4) 0.0209(3) 0.0002(3) 0.0041(3) -0.0059(3)
P1 0.0227(4) 0.0186(4) 0.0177(4) 0.0016(3) 0.0040(3) 0.0034(3)
O1 0.0334(13) 0.0229(12) 0.0168(10) 0.0016(9) 0.0012(9) 0.0041(10)
O2 0.0264(12) 0.0242(12) 0.0255(12) 0.0017(9) 0.0027(9) 0.0087(10)
O3 0.0335(13) 0.0192(11) 0.0269(12) 0.0069(9) 0.0102(10) 0.0046(10)
N1 0.0232(13) 0.0200(13) 0.0203(12) 0.0002(10) 0.0047(10) -0.0015(10)
N2 0.0221(13) 0.0243(14) 0.0292(14) -0.0007(11) 0.0091(11) -0.0035(11)
N3 0.0173(11) 0.0225(13) 0.0158(11) 0.0003(9) 0.0043(9) -0.0015(10)
N4 0.0165(11) 0.0260(14) 0.0178(12) 0.0031(10) 0.0032(9) 0.0008(10)
N5 0.0176(12) 0.0218(13) 0.0188(12) 0.0027(10) 0.0042(9) 0.0007(9)
N6 0.0188(12) 0.0284(14) 0.0188(12) 0.0034(10) 0.0055(10) 0.0052(10)
C1 0.040(2) 0.0216(16) 0.0256(17) -0.0008(13) 0.0125(15) -0.0041(14)
C2 0.042(2) 0.0246(19) 0.048(2) -0.0075(17) 0.0184(19) -0.0135(16)
C3 0.0307(19) 0.035(2) 0.043(2) -0.0028(17) 0.0147(17) -0.0138(16)
C4 0.0229(14) 0.0250(16) 0.0164(13) 0.0015(11) 0.0052(11) -0.0025(12)
C5 0.0291(17) 0.0366(19) 0.0168(14) 0.0105(13) 0.0009(12) 0.0013(15)
C6 0.0249(16) 0.039(2) 0.0174(14) 0.0060(13) 0.0026(12) 0.0040(14)
C7 0.0279(16) 0.0229(16) 0.0192(14) 0.0051(12) 0.0074(12) 0.0052(12)
C8 0.0348(19) 0.045(2) 0.0221(16) -0.0068(15) 0.0080(14) 0.0148(17)
C9 0.0233(16) 0.050(2) 0.0226(16) 0.0029(15) 0.0044(13) 0.0116(16)
C10 0.044(2) 0.0174(16) 0.0347(19) -0.0007(14) 0.0068(16) 0.0009(15)
C11 0.027(2) 0.054(3) 0.085(4) -0.016(3) 0.018(2) -0.019(2)
C12 0.0238(16) 0.0361(19) 0.0263(17) 0.0033(14) 0.0092(13) -0.0058(14)
C13 0.0208(17) 0.067(3) 0.0283(19) 0.0141(19) 0.0032(14) 0.0065(17)
C14 0.0335(17) 0.0188(15) 0.0201(14) -0.0052(12) 0.0065(13) 0.0002(13)
C15 0.026(2) 0.110(5) 0.039(2) -0.017(3) 0.0057(18) 0.025(2)
C16 0.0208(14) 0.0252(16) 0.0205(14) -0.0017(12) 0.0047(11) 0.0029(12)
C17 0.040(2) 0.036(2) 0.0168(15) 0.0048(14) 0.0024(14) 0.0072(16)
C18 0.0267(18) 0.043(2) 0.035(2) -0.0005(17) 0.0048(15) 0.0053(16)
C19 0.040(2) 0.035(2) 0.036(2) 0.0058(16) 0.0205(17) 0.0028(16)
B1 0.0177(15) 0.0292(19) 0.0226(17) 0.0032(14) 0.0051(13) -0.0004(13)
Rh2 0.01702(10) 0.01650(11) 0.01604(10) -0.00061(8) 0.00432(8) -0.00256(8)
Cl2 0.0271(4) 0.0262(4) 0.0264(4) -0.0009(3) 0.0009(3) 0.0023(3)
P2 0.0197(4) 0.0225(4) 0.0187(4) -0.0031(3) 0.0042(3) -0.0044(3)
O4 0.0345(13) 0.0335(14) 0.0197(11) 0.0006(10) 0.0062(10) -0.0047(11)
O5 0.0292(12) 0.0289(13) 0.0258(12) -0.0067(10) 0.0053(10) -0.0079(10)
O6 0.0304(13) 0.0256(12) 0.0288(13) -0.0057(10) 0.0089(10) -0.0008(10)
N7 0.0224(12) 0.0177(12) 0.0172(11) 0.0005(9) 0.0059(10) -0.0023(9)
N8 0.0195(12) 0.0207(13) 0.0189(12) -0.0003(10) 0.0061(10) -0.0003(10)
N9 0.0177(11) 0.0204(12) 0.0178(12) -0.0005(9) 0.0051(9) -0.0027(9)
N10 0.0186(11) 0.0202(12) 0.0156(11) -0.0004(9) 0.0042(9) -0.0020(9)
N11 0.0234(13) 0.0197(12) 0.0174(12) -0.0003(9) 0.0072(10) -0.0013(10)
N12 0.0189(12) 0.0230(13) 0.0207(12) -0.0005(10) 0.0059(10) -0.0055(10)
C20 0.0369(18) 0.0153(14) 0.0228(15) -0.0012(11) 0.0119(13) -0.0031(12)
C21 0.041(2) 0.0180(16) 0.0306(18) 0.0024(13) 0.0132(15) 0.0065(14)
C22 0.0283(17) 0.0265(17) 0.0250(16) 0.0042(13) 0.0083(13) 0.0074(13)
C23 0.0283(16) 0.0193(15) 0.0234(15) -0.0007(12) 0.0115(13) -0.0032(12)
C24 0.0310(17) 0.0244(16) 0.0227(15) -0.0063(12) 0.0123(13) -0.0026(13)
C25 0.0291(16) 0.0221(15) 0.0160(13) 0.0011(11) 0.0051(12) -0.0025(12)
C26 0.0310(16) 0.0179(14) 0.0222(15) -0.0010(11) 0.0130(13) -0.0007(12)
C27 0.0326(18) 0.0225(16) 0.0330(18) -0.0001(14) 0.0179(15) -0.0047(13)
C28 0.0239(16) 0.0239(16) 0.0339(18) -0.0034(13) 0.0140(14) -0.0071(12)
C29 0.048(2) 0.0256(18) 0.0224(16) -0.0008(13) 0.0056(15) -0.0113(16)
C30 0.0285(18) 0.039(2) 0.034(2) 0.0082(16) 0.0079(15) 0.0089(16)
C31 0.0253(16) 0.0306(18) 0.0359(19) -0.0052(15) 0.0132(14) 0.0004(14)
C32 0.036(2) 0.039(2) 0.0247(17) -0.0093(15) -0.0008(15) -0.0066(17)
C33 0.041(2) 0.0215(16) 0.0252(16) 0.0047(13) 0.0138(15) -0.0004(14)
C34 0.0250(17) 0.042(2) 0.043(2) 0.0054(18) 0.0086(16) -0.0116(16)
C35 0.0223(14) 0.0258(16) 0.0189(14) -0.0008(12) 0.0075(11) 0.0014(12)
C36 0.038(2) 0.043(2) 0.0286(19) 0.0061(17) -0.0003(16) 0.0010(18)
C37 0.037(2) 0.031(2) 0.037(2) -0.0102(16) 0.0021(16) -0.0110(16)
C38 0.0250(16) 0.035(2) 0.0292(18) -0.0055(15) 0.0087(14) 0.0013(14)
B2 0.0183(15) 0.0239(17) 0.0175(15) 0.0000(13) 0.0042(12) -0.0038(13)

loop_
_atom_type_symbol
_atom_type_description
_atom_type_scat_dispersion_real
_atom_type_scat_dispersion_imag
_atom_type_scat_source
C C 0.0033 0.0016 'International Tables Vol C Tables 4.2.6.8 and 6.1.1.4'
H H 0.0000 0.0000 'International Tables Vol C Tables 4.2.6.8 and 6.1.1.4'
B B 0.0013 0.0007 'International Tables Vol C Tables 4.2.6.8 and 6.1.1.4'
N N 0.0061 0.0033 'International Tables Vol C Tables 4.2.6.8 and 6.1.1.4'
O O 0.0106 0.0060 'International Tables Vol C Tables 4.2.6.8 and 6.1.1.4'
P P 0.1023 0.0942 'International Tables Vol C Tables 4.2.6.8 and 6.1.1.4'
Cl Cl 0.1484 0.1585 'International Tables Vol C Tables 4.2.6.8 and 6.1.1.4'
Rh Rh -1.1178 0.9187 'International Tables Vol C Tables 4.2.6.8 and 6.1.1.4'

loop_
_geom_angle_atom_site_label_1
_geom_angle_atom_site_label_2
_geom_angle_atom_site_label_3
_geom_angle
N1 Rh1 C16 88.18(12)
N1 Rh1 N3 85.92(10)
C16 Rh1 N3 89.58(11)
N1 Rh1 P1 92.48(8)
C16 Rh1 P1 92.28(9)
N3 Rh1 P1 177.50(7)
N1 Rh1 N5 92.09(10)
C16 Rh1 N5 173.50(11)
N3 Rh1 N5 83.96(9)
P1 Rh1 N5 94.19(7)
N1 Rh1 Cl1 175.62(8)
C16 Rh1 Cl1 87.49(10)
N3 Rh1 Cl1 93.34(7)
P1 Rh1 Cl1 88.39(3)
N5 Rh1 Cl1 92.13(7)
O1 P1 O2 105.71(13)
O1 P1 O3 105.76(13)
O2 P1 O3 94.52(13)
O1 P1 Rh1 111.41(9)
O2 P1 Rh1 119.82(10)
O3 P1 Rh1 117.56(10)
C17 O1 P1 122.1(2)
C18 O2 P1 119.7(2)
C19 O3 P1 120.3(2)
C1 N1 N2 107.3(3)
C1 N1 Rh1 135.8(2)
N2 N1 Rh1 116.9(2)
C3 N2 N1 109.8(3)
C3 N2 B1 128.8(3)
N1 N2 B1 121.1(3)
C4 N3 N4 106.6(2)
C4 N3 Rh1 137.9(2)
N4 N3 Rh1 115.38(18)
C6 N4 N3 110.1(3)
C6 N4 B1 128.9(3)
N3 N4 B1 121.0(3)
C7 N5 N6 106.5(3)
C7 N5 Rh1 139.7(2)
N6 N5 Rh1 113.79(19)
C9 N6 N5 109.8(3)
C9 N6 B1 129.5(3)
N5 N6 B1 119.5(2)
N1 C1 C2 108.0(3)
N1 C1 C10 126.9(3)
C2 C1 C10 125.0(3)
C3 C2 C1 107.5(3)
C3 C2 H2A 126.3
C1 C2 H2A 126.3
N2 C3 C2 107.4(3)
N2 C3 C11 122.8(4)
C2 C3 C11 129.8(4)
N3 C4 C5 109.4(3)
N3 C4 C12 124.5(3)
C5 C4 C12 126.1(3)
C6 C5 C4 106.3(3)
C6 C5 H5A 126.8
C4 C5 H5A 126.8
N4 C6 C5 107.6(3)
N4 C6 C13 122.7(3)
C5 C6 C13 129.6(3)
N5 C7 C8 109.5(3)
N5 C7 C14 124.6(3)
C8 C7 C14 125.8(3)
C9 C8 C7 106.5(3)
C9 C8 H8A 126.7
C7 C8 H8A 126.7
N6 C9 C8 107.7(3)
N6 C9 C15 122.8(4)
C8 C9 C15 129.5(4)
C1 C10 H10A 109.5
C1 C10 H10B 109.5
H10A C10 H10B 109.5
C1 C10 H10C 109.5
H10A C10 H10C 109.5
H10B C10 H10C 109.5
C3 C11 H11A 109.5
C3 C11 H11B 109.5
H11A C11 H11B 109.5
C3 C11 H11C 109.5
H11A C11 H11C 109.5
H11B C11 H11C 109.5
C4 C12 H12A 109.5
C4 C12 H12B 109.5
H12A C12 H12B 109.5
C4 C12 H12C 109.5
H12A C12 H12C 109.5
H12B C12 H12C 109.5
C6 C13 H13A 109.5
C6 C13 H13B 109.5
H13A C13 H13B 109.5
C6 C13 H13C 109.5
H13A C13 H13C 109.5
H13B C13 H13C 109.5
C7 C14 H14A 109.5
C7 C14 H14B 109.5
H14A C14 H14B 109.5
C7 C14 H14C 109.5
H14A C14 H14C 109.5
H14B C14 H14C 109.5
C9 C15 H15A 109.5
C9 C15 H15B 109.5
H15A C15 H15B 109.5
C9 C15 H15C 109.5
H15A C15 H15C 109.5
H15B C15 H15C 109.5
Rh1 C16 H16A 109.5
Rh1 C16 H16B 109.5
H16A C16 H16B 109.5
Rh1 C16 H16C 109.5
H16A C16 H16C 109.5
H16B C16 H16C 109.5
O1 C17 H17A 109.5
O1 C17 H17B 109.5
H17A C17 H17B 109.5
O1 C17 H17C 109.5
H17A C17 H17C 109.5
H17B C17 H17C 109.5
O2 C18 H18A 109.5
O2 C18 H18B 109.5
H18A C18 H18B 109.5
O2 C18 H18C 109.5
H18A C18 H18C 109.5
H18B C18 H18C 109.5
O3 C19 H19A 109.5
O3 C19 H19B 109.5
H19A C19 H19B 109.5
O3 C19 H19C 109.5
H19A C19 H19C 109.5
H19B C19 H19C 109.5
N6 B1 N2 110.9(3)
N6 B1 N4 109.6(3)
N2 B1 N4 108.6(3)
N6 B1 H1 109.3
N2 B1 H1 109.3
N4 B1 H1 109.3
N7 Rh2 C35 89.31(11)
N7 Rh2 N9 85.33(10)
C35 Rh2 N9 89.72(11)
N7 Rh2 P2 92.05(7)
C35 Rh2 P2 91.83(9)
N9 Rh2 P2 176.94(7)
N7 Rh2 N11 92.14(10)
C35 Rh2 N11 172.64(11)
N9 Rh2 N11 83.21(9)
P2 Rh2 N11 95.33(7)
N7 Rh2 Cl2 176.32(7)
C35 Rh2 Cl2 87.05(9)
N9 Rh2 Cl2 95.11(7)
P2 Rh2 Cl2 87.60(3)
N11 Rh2 Cl2 91.54(7)
O5 P2 O4 105.00(14)
O5 P2 O6 100.43(14)
O4 P2 O6 98.89(14)
O5 P2 Rh2 114.62(10)
O4 P2 Rh2 120.39(10)
O6 P2 Rh2 114.65(10)
C36 O4 P2 124.7(2)
C37 O5 P2 122.2(2)
C38 O6 P2 121.0(2)
C20 N7 N8 106.5(3)
C20 N7 Rh2 135.8(2)
N8 N7 Rh2 117.04(19)
C22 N8 N7 110.0(3)
C22 N8 B2 129.2(3)
N7 N8 B2 120.4(3)
C23 N9 N10 106.6(3)
C23 N9 Rh2 137.9(2)
N10 N9 Rh2 115.45(18)
C25 N10 N9 109.6(3)
C25 N10 B2 128.5(3)
N9 N10 B2 121.6(2)
C26 N11 N12 105.5(3)
C26 N11 Rh2 140.2(2)
N12 N11 Rh2 114.27(18)
C28 N12 N11 110.6(3)
C28 N12 B2 128.6(3)
N11 N12 B2 119.9(2)
N7 C20 C21 109.2(3)
N7 C20 C29 125.8(3)
C21 C20 C29 125.0(3)
C22 C21 C20 106.9(3)
C22 C21 H21A 126.5
C20 C21 H21A 126.5
N8 C22 C21 107.3(3)
N8 C22 C30 123.4(3)
C21 C22 C30 129.2(3)
N9 C23 C24 109.9(3)
N9 C23 C31 122.8(3)
C24 C23 C31 127.3(3)
C25 C24 C23 106.4(3)
C25 C24 H24A 126.8
C23 C24 H24A 126.8
N10 C25 C24 107.5(3)
N10 C25 C32 124.4(3)
C24 C25 C32 128.2(3)
N11 C26 C27 110.0(3)
N11 C26 C33 123.4(3)
C27 C26 C33 126.6(3)
C28 C27 C26 106.2(3)
C28 C27 H27A 126.9
C26 C27 H27A 126.9
N12 C28 C27 107.8(3)
N12 C28 C34 122.4(3)
C27 C28 C34 129.8(3)
C20 C29 H29A 109.5
C20 C29 H29B 109.5
H29A C29 H29B 109.5
C20 C29 H29C 109.5
H29A C29 H29C 109.5
H29B C29 H29C 109.5
C22 C30 H30A 109.5
C22 C30 H30B 109.5
H30A C30 H30B 109.5
C22 C30 H30C 109.5
H30A C30 H30C 109.5
H30B C30 H30C 109.5
C23 C31 H31A 109.5
C23 C31 H31B 109.5
H31A C31 H31B 109.5
C23 C31 H31C 109.5
H31A C31 H31C 109.5
H31B C31 H31C 109.5
C25 C32 H32A 109.5
C25 C32 H32B 109.5
H32A C32 H32B 109.5
C25 C32 H32C 109.5
H32A C32 H32C 109.5
H32B C32 H32C 109.5
C26 C33 H33A 109.5
C26 C33 H33B 109.5
H33A C33 H33B 109.5
C26 C33 H33C 109.5
H33A C33 H33C 109.5
H33B C33 H33C 109.5
C28 C34 H34A 109.5
C28 C34 H34B 109.5
H34A C34 H34B 109.5
C28 C34 H34C 109.5
H34A C34 H34C 109.5
H34B C34 H34C 109.5
Rh2 C35 H35A 109.5
Rh2 C35 H35B 109.5
H35A C35 H35B 109.5
Rh2 C35 H35C 109.5
H35A C35 H35C 109.5
H35B C35 H35C 109.5
O4 C36 H36A 109.5
O4 C36 H36B 109.5
H36A C36 H36B 109.5
O4 C36 H36C 109.5
H36A C36 H36C 109.5
H36B C36 H36C 109.5
O5 C37 H37A 109.5
O5 C37 H37B 109.5
H37A C37 H37B 109.5
O5 C37 H37C 109.5
H37A C37 H37C 109.5
H37B C37 H37C 109.5
O6 C38 H38A 109.5
O6 C38 H38B 109.5
H38A C38 H38B 109.5
O6 C38 H38C 109.5
H38A C38 H38C 109.5
H38B C38 H38C 109.5
N12 B2 N8 109.7(3)
N12 B2 N10 108.8(3)
N8 B2 N10 109.5(2)
N12 B2 H2 109.6
N8 B2 H2 109.6
N10 B2 H2 109.6

loop_
_geom_bond_atom_site_label_1
_geom_bond_atom_site_label_2
_geom_bond_distance
Rh1 N1 2.065(3)
Rh1 C16 2.081(3)
Rh1 N3 2.146(3)
Rh1 P1 2.1969(8)
Rh1 N5 2.248(3)
Rh1 Cl1 2.3513(8)
P1 O1 1.575(2)
P1 O2 1.590(2)
P1 O3 1.592(3)
O1 C17 1.455(4)
O2 C18 1.447(5)
O3 C19 1.435(4)
N1 C1 1.352(4)
N1 N2 1.373(4)
N2 C3 1.353(5)
N2 B1 1.530(5)
N3 C4 1.343(4)
N3 N4 1.373(3)
N4 C6 1.352(4)
N4 B1 1.532(4)
N5 C7 1.335(4)
N5 N6 1.380(4)
N6 C9 1.349(4)
N6 B1 1.530(5)
C1 C2 1.400(5)
C1 C10 1.489(5)
C2 C3 1.369(6)
C2 H2A 0.9500
C3 C11 1.498(6)
C4 C5 1.403(5)
C4 C12 1.497(5)
C5 C6 1.373(5)
C5 H5A 0.9500
C6 C13 1.493(5)
C7 C8 1.399(5)
C7 C14 1.491(5)
C8 C9 1.368(5)
C8 H8A 0.9500
C9 C15 1.491(5)
C10 H10A 0.9800
C10 H10B 0.9800
C10 H10C 0.9800
C11 H11A 0.9800
C11 H11B 0.9800
C11 H11C 0.9800
C12 H12A 0.9800
C12 H12B 0.9800
C12 H12C 0.9800
C13 H13A 0.9800
C13 H13B 0.9800
C13 H13C 0.9800
C14 H14A 0.9800
C14 H14B 0.9800
C14 H14C 0.9800
C15 H15A 0.9800
C15 H15B 0.9800
C15 H15C 0.9800
C16 H16A 0.9800
C16 H16B 0.9800
C16 H16C 0.9800
C17 H17A 0.9800
C17 H17B 0.9800
C17 H17C 0.9800
C18 H18A 0.9800
C18 H18B 0.9800
C18 H18C 0.9800
C19 H19A 0.9800
C19 H19B 0.9800
C19 H19C 0.9800
B1 H1 1.0000
Rh2 N7 2.080(3)
Rh2 C35 2.118(3)
Rh2 N9 2.139(3)
Rh2 P2 2.2083(8)
Rh2 N11 2.258(3)
Rh2 Cl2 2.3505(9)
P2 O5 1.580(3)
P2 O4 1.585(3)
P2 O6 1.595(3)
O4 C36 1.444(4)
O5 C37 1.438(4)
O6 C38 1.446(4)
N7 C20 1.349(4)
N7 N8 1.373(4)
N8 C22 1.353(4)
N8 B2 1.536(4)
N9 C23 1.340(4)
N9 N10 1.379(3)
N10 C25 1.359(4)
N10 B2 1.539(4)
N11 C26 1.351(4)
N11 N12 1.378(4)
N12 C28 1.352(4)
N12 B2 1.528(4)
C20 C21 1.389(5)
C20 C29 1.489(5)
C21 C22 1.374(5)
C21 H21A 0.9500
C22 C30 1.488(5)
C23 C24 1.392(5)
C23 C31 1.494(5)
C24 C25 1.378(5)
C24 H24A 0.9500
C25 C32 1.482(5)
C26 C27 1.401(5)
C26 C33 1.494(5)
C27 C28 1.367(5)
C27 H27A 0.9500
C28 C34 1.495(5)
C29 H29A 0.9800
C29 H29B 0.9800
C29 H29C 0.9800
C30 H30A 0.9800
C30 H30B 0.9800
C30 H30C 0.9800
C31 H31A 0.9800
C31 H31B 0.9800
C31 H31C 0.9800
C32 H32A 0.9800
C32 H32B 0.9800
C32 H32C 0.9800
C33 H33A 0.9800
C33 H33B 0.9800
C33 H33C 0.9800
C34 H34A 0.9800
C34 H34B 0.9800
C34 H34C 0.9800
C35 H35A 0.9800
C35 H35B 0.9800
C35 H35C 0.9800
C36 H36A 0.9800
C36 H36B 0.9800
C36 H36C 0.9800
C37 H37A 0.9800
C37 H37B 0.9800
C37 H37C 0.9800
C38 H38A 0.9800
C38 H38B 0.9800
C38 H38C 0.9800
B2 H2 1.0000

loop_
_geom_torsion_atom_site_label_1
_geom_torsion_atom_site_label_2
_geom_torsion_atom_site_label_3
_geom_torsion_atom_site_label_4
_geom_torsion
N1 Rh1 P1 O1 140.28(13)
C16 Rh1 P1 O1 -131.45(14)
N3 Rh1 P1 O1 90.1(18)
N5 Rh1 P1 O1 47.99(13)
Cl1 Rh1 P1 O1 -44.02(11)
N1 Rh1 P1 O2 -95.67(14)
C16 Rh1 P1 O2 -7.40(15)
N3 Rh1 P1 O2 -145.9(17)
N5 Rh1 P1 O2 172.05(13)
Cl1 Rh1 P1 O2 80.03(12)
N1 Rh1 P1 O3 18.01(13)
C16 Rh1 P1 O3 106.29(14)
N3 Rh1 P1 O3 -32.2(18)
N5 Rh1 P1 O3 -74.27(13)
Cl1 Rh1 P1 O3 -166.29(11)
O2 P1 O1 C17 54.2(3)
O3 P1 O1 C17 -45.3(3)
Rh1 P1 O1 C17 -174.1(2)
O1 P1 O2 C18 58.6(3)
O3 P1 O2 C18 166.4(3)
Rh1 P1 O2 C18 -68.2(3)
O1 P1 O3 C19 -73.5(3)
O2 P1 O3 C19 178.7(3)
Rh1 P1 O3 C19 51.6(3)
C16 Rh1 N1 C1 -40.3(3)
N3 Rh1 N1 C1 -130.0(3)
P1 Rh1 N1 C1 51.9(3)
N5 Rh1 N1 C1 146.2(3)
Cl1 Rh1 N1 C1 -49.5(12)
C16 Rh1 N1 N2 138.3(2)
N3 Rh1 N1 N2 48.6(2)
P1 Rh1 N1 N2 -129.5(2)
N5 Rh1 N1 N2 -35.2(2)
Cl1 Rh1 N1 N2 129.1(10)
C1 N1 N2 C3 -0.1(4)
Rh1 N1 N2 C3 -179.0(2)
C1 N1 N2 B1 173.6(3)
Rh1 N1 N2 B1 -5.3(4)
N1 Rh1 N3 C4 137.2(3)
C16 Rh1 N3 C4 49.0(3)
P1 Rh1 N3 C4 -172.5(15)
N5 Rh1 N3 C4 -130.2(3)
Cl1 Rh1 N3 C4 -38.5(3)
N1 Rh1 N3 N4 -47.3(2)
C16 Rh1 N3 N4 -135.5(2)
P1 Rh1 N3 N4 3.0(19)
N5 Rh1 N3 N4 45.2(2)
Cl1 Rh1 N3 N4 137.0(2)
C4 N3 N4 C6 0.4(4)
Rh1 N3 N4 C6 -176.4(2)
C4 N3 N4 B1 179.5(3)
Rh1 N3 N4 B1 2.7(4)
N1 Rh1 N5 C7 -146.8(3)
C16 Rh1 N5 C7 120.9(10)
N3 Rh1 N5 C7 127.5(3)
P1 Rh1 N5 C7 -54.2(3)
Cl1 Rh1 N5 C7 34.4(3)
N1 Rh1 N5 N6 32.1(2)
C16 Rh1 N5 N6 -60.2(11)
N3 Rh1 N5 N6 -53.6(2)
P1 Rh1 N5 N6 124.72(19)
Cl1 Rh1 N5 N6 -146.74(19)
C7 N5 N6 C9 0.1(4)
Rh1 N5 N6 C9 -179.1(2)
C7 N5 N6 B1 -168.6(3)
Rh1 N5 N6 B1 12.1(3)
N2 N1 C1 C2 0.4(4)
Rh1 N1 C1 C2 179.0(3)
N2 N1 C1 C10 -177.9(3)
Rh1 N1 C1 C10 0.8(6)
N1 C1 C2 C3 -0.5(4)
C10 C1 C2 C3 177.8(4)
N1 N2 C3 C2 -0.2(4)
B1 N2 C3 C2 -173.3(3)
N1 N2 C3 C11 177.8(4)
B1 N2 C3 C11 4.7(6)
C1 C2 C3 N2 0.5(5)
C1 C2 C3 C11 -177.4(5)
N4 N3 C4 C5 -0.1(4)
Rh1 N3 C4 C5 175.6(3)
N4 N3 C4 C12 178.8(3)
Rh1 N3 C4 C12 -5.5(5)
N3 C4 C5 C6 -0.2(4)
C12 C4 C5 C6 -179.1(3)
N3 N4 C6 C5 -0.5(4)
B1 N4 C6 C5 -179.6(3)
N3 N4 C6 C13 179.4(4)
B1 N4 C6 C13 0.4(6)
C4 C5 C6 N4 0.4(4)
C4 C5 C6 C13 -179.5(4)
N6 N5 C7 C8 0.0(4)
Rh1 N5 C7 C8 179.0(3)
N6 N5 C7 C14 177.1(3)
Rh1 N5 C7 C14 -3.9(5)
N5 C7 C8 C9 -0.1(4)
C14 C7 C8 C9 -177.2(3)
N5 N6 C9 C8 -0.2(4)
B1 N6 C9 C8 167.1(3)
N5 N6 C9 C15 -178.5(4)
B1 N6 C9 C15 -11.3(7)
C7 C8 C9 N6 0.2(5)
C7 C8 C9 C15 178.4(5)
C9 N6 B1 N2 127.1(4)
N5 N6 B1 N2 -66.7(4)
C9 N6 B1 N4 -113.0(4)
N5 N6 B1 N4 53.2(4)
C3 N2 B1 N6 -123.0(4)
N1 N2 B1 N6 64.6(4)
C3 N2 B1 N4 116.6(4)
N1 N2 B1 N4 -55.9(4)
C6 N4 B1 N6 114.0(4)
N3 N4 B1 N6 -65.0(4)
C6 N4 B1 N2 -124.8(4)
N3 N4 B1 N2 56.3(4)
N7 Rh2 P2 O5 95.78(13)
C35 Rh2 P2 O5 6.41(15)
N9 Rh2 P2 O5 126.7(14)
N11 Rh2 P2 O5 -171.88(13)
Cl2 Rh2 P2 O5 -80.56(12)
N7 Rh2 P2 O4 -137.44(14)
C35 Rh2 P2 O4 133.19(15)
N9 Rh2 P2 O4 -106.5(14)
N11 Rh2 P2 O4 -45.10(14)
Cl2 Rh2 P2 O4 46.23(12)
N7 Rh2 P2 O6 -19.65(13)
C35 Rh2 P2 O6 -109.02(14)
N9 Rh2 P2 O6 11.3(14)
N11 Rh2 P2 O6 72.69(13)
Cl2 Rh2 P2 O6 164.02(11)
O5 P2 O4 C36 39.2(3)
O6 P2 O4 C36 142.6(3)
Rh2 P2 O4 C36 -91.9(3)
O4 P2 O5 C37 61.4(3)
O6 P2 O5 C37 -40.8(3)
Rh2 P2 O5 C37 -164.2(3)
O5 P2 O6 C38 178.6(3)
O4 P2 O6 C38 71.4(3)
Rh2 P2 O6 C38 -58.0(3)
C35 Rh2 N7 C20 47.1(3)
N9 Rh2 N7 C20 136.8(3)
P2 Rh2 N7 C20 -44.7(3)
N11 Rh2 N7 C20 -140.2(3)
Cl2 Rh2 N7 C20 39.9(14)
C35 Rh2 N7 N8 -143.5(2)
N9 Rh2 N7 N8 -53.7(2)
P2 Rh2 N7 N8 124.7(2)
N11 Rh2 N7 N8 29.3(2)
Cl2 Rh2 N7 N8 -150.7(11)
C20 N7 N8 C22 1.0(3)
Rh2 N7 N8 C22 -171.3(2)
C20 N7 N8 B2 -173.3(3)
Rh2 N7 N8 B2 14.4(3)
N7 Rh2 N9 C23 -139.2(3)
C35 Rh2 N9 C23 -49.9(3)
P2 Rh2 N9 C23 -170.2(12)
N11 Rh2 N9 C23 128.1(3)
Cl2 Rh2 N9 C23 37.2(3)
N7 Rh2 N9 N10 45.2(2)
C35 Rh2 N9 N10 134.6(2)
P2 Rh2 N9 N10 14.2(15)
N11 Rh2 N9 N10 -47.5(2)
Cl2 Rh2 N9 N10 -138.42(19)
C23 N9 N10 C25 -0.8(3)
Rh2 N9 N10 C25 176.1(2)
C23 N9 N10 B2 -175.7(3)
Rh2 N9 N10 B2 1.2(3)
N7 Rh2 N11 C26 150.4(3)
C35 Rh2 N11 C26 -108.4(9)
N9 Rh2 N11 C26 -124.6(3)
P2 Rh2 N11 C26 58.1(3)
Cl2 Rh2 N11 C26 -29.6(3)
N7 Rh2 N11 N12 -32.1(2)
C35 Rh2 N11 N12 69.1(9)
N9 Rh2 N11 N12 52.9(2)
P2 Rh2 N11 N12 -124.4(2)
Cl2 Rh2 N11 N12 147.9(2)
C26 N11 N12 C28 -0.8(3)
Rh2 N11 N12 C28 -179.1(2)
C26 N11 N12 B2 168.8(3)
Rh2 N11 N12 B2 -9.5(3)
N8 N7 C20 C21 -1.3(4)
Rh2 N7 C20 C21 168.9(2)
N8 N7 C20 C29 176.3(3)
Rh2 N7 C20 C29 -13.5(5)
N7 C20 C21 C22 1.1(4)
C29 C20 C21 C22 -176.5(3)
N7 N8 C22 C21 -0.4(4)
B2 N8 C22 C21 173.3(3)
N7 N8 C22 C30 178.4(3)
B2 N8 C22 C30 -8.0(5)
C20 C21 C22 N8 -0.4(4)
C20 C21 C22 C30 -179.1(4)
N10 N9 C23 C24 0.6(4)
Rh2 N9 C23 C24 -175.2(2)
N10 N9 C23 C31 -179.8(3)
Rh2 N9 C23 C31 4.4(5)
N9 C23 C24 C25 -0.2(4)
C31 C23 C24 C25 -179.8(3)
N9 N10 C25 C24 0.6(4)
B2 N10 C25 C24 175.1(3)
N9 N10 C25 C32 -179.2(3)
B2 N10 C25 C32 -4.7(5)
C23 C24 C25 N10 -0.3(4)
C23 C24 C25 C32 179.6(3)
N12 N11 C26 C27 1.0(4)
Rh2 N11 C26 C27 178.6(2)
N12 N11 C26 C33 -176.7(3)
Rh2 N11 C26 C33 0.9(5)
N11 C26 C27 C28 -0.9(4)
C33 C26 C27 C28 176.8(3)
N11 N12 C28 C27 0.2(4)
B2 N12 C28 C27 -168.2(3)
N11 N12 C28 C34 -179.6(3)
B2 N12 C28 C34 11.9(6)
C26 C27 C28 N12 0.4(4)
C26 C27 C28 C34 -179.8(4)
C28 N12 B2 N8 -127.1(3)
N11 N12 B2 N8 65.4(4)
C28 N12 B2 N10 113.1(4)
N11 N12 B2 N10 -54.5(4)
C22 N8 B2 N12 116.1(3)
N7 N8 B2 N12 -70.8(3)
C22 N8 B2 N10 -124.5(3)
N7 N8 B2 N10 48.6(4)
C25 N10 B2 N12 -111.6(3)
N9 N10 B2 N12 62.3(4)
C25 N10 B2 N8 128.5(3)
N9 N10 B2 N8 -57.6(4)
